data_4071989
loop_
_publ_author_name
'Morawitz, Thorsten'
'Zhang, Fan'
'Bolte, Michael'
'Bats, Jan W.'
'Lerner, Hans-Wolfram'
'Wagner, Matthias'

_publ_section_title
;
 Di- and Tritopic Poly(pyrazol-1-yl)borate Ligands: Synthesis,
 Characterization, and Reactivity toward [Mn(CO)5Br]
;
_journal_issue 19
_journal_name_full Organometallics
_journal_page_first 5067
_journal_paper_doi 10.1021/om800504r
_journal_volume 27
_journal_year 2008
_chemical_formula_sum 'C14 H28 B2 N4'
_chemical_formula_weight 274.02
_chemical_name_systematic ?
_space_group_IT_number 2
_symmetry_cell_setting triclinic
_symmetry_space_group_name_Hall '-P 1'
_symmetry_space_group_name_H-M 'P -1'
_atom_sites_solution_hydrogens geom
_atom_sites_solution_primary direct
_atom_sites_solution_secondary difmap
_audit_creation_method SHELXL-97
_cell_angle_alpha 88.784(11)
_cell_angle_beta 70.959(11)
_cell_angle_gamma 84.598(12)
_cell_formula_units_Z 2
_cell_length_a 8.0240(12)
_cell_length_b 10.0761(14)
_cell_length_c 11.0822(16)
_cell_measurement_reflns_used 8361
_cell_measurement_temperature 100(2)
_cell_measurement_theta_max 26.5
_cell_measurement_theta_min 3.6
_cell_volume 843.2(2)
_computing_cell_refinement 'X-Area (Stoe & Cie, 2001)'
_computing_data_collection 'X-Area (Stoe & Cie, 2001)'
_computing_data_reduction 'X-Area (Stoe & Cie, 2001)'
_computing_molecular_graphics 'XP in SHELXTL-Plus (Sheldrick, 1991)'
_computing_structure_refinement 'SHELXL97 (Sheldrick, 1997) '
_computing_structure_solution 'SHELXS97 (Sheldrick, 1990) '
_diffrn_ambient_temperature 100(2)
_diffrn_measured_fraction_theta_full 0.990
_diffrn_measured_fraction_theta_max 0.990
_diffrn_measurement_device_type 'STOE IPDS II two-circle-diffractometer'
_diffrn_measurement_method \w
_diffrn_radiation_monochromator graphite
_diffrn_radiation_source 'fine-focus sealed tube'
_diffrn_radiation_type MoK\a
_diffrn_radiation_wavelength 0.71073
_diffrn_reflns_av_R_equivalents 0.0517
_diffrn_reflns_av_sigmaI/netI 0.0645
_diffrn_reflns_limit_h_max 10
_diffrn_reflns_limit_h_min -10
_diffrn_reflns_limit_k_max 12
_diffrn_reflns_limit_k_min -12
_diffrn_reflns_limit_l_max 13
_diffrn_reflns_limit_l_min -13
_diffrn_reflns_number 10845
_diffrn_reflns_theta_full 26.55
_diffrn_reflns_theta_max 26.55
_diffrn_reflns_theta_min 3.56
_diffrn_standards_decay_% 0
_diffrn_standards_interval_time 0
_diffrn_standards_number 0
_exptl_absorpt_coefficient_mu 0.064
_exptl_absorpt_correction_T_max 0.9924
_exptl_absorpt_correction_T_min 0.9785
_exptl_absorpt_correction_type multi-scan
_exptl_absorpt_process_details 'MULABS (Spek, 1990; Blessing, 1995)'
_exptl_crystal_colour colourless
_exptl_crystal_density_diffrn 1.079
_exptl_crystal_density_method 'not measured'
_exptl_crystal_description block
_exptl_crystal_F_000 300
_exptl_crystal_size_max 0.34
_exptl_crystal_size_mid 0.22
_exptl_crystal_size_min 0.12
_refine_diff_density_max 0.202
_refine_diff_density_min -0.169
_refine_diff_density_rms 0.032
_refine_ls_extinction_method none
_refine_ls_goodness_of_fit_ref 0.856
_refine_ls_hydrogen_treatment mixed
_refine_ls_matrix_type full
_refine_ls_number_parameters 189
_refine_ls_number_reflns 3475
_refine_ls_number_restraints 0
_refine_ls_restrained_S_all 0.856
_refine_ls_R_factor_all 0.0721
_refine_ls_R_factor_gt 0.0388
_refine_ls_shift/su_max 0.000
_refine_ls_shift/su_mean 0.000
_refine_ls_structure_factor_coef Fsqd
_refine_ls_weighting_details 'calc w=1/[\s^2^(Fo^2^)+(0.0434P)^2^+0.0000P] where P=(Fo^2^+2Fc^2^)/3'
_refine_ls_weighting_scheme calc
_refine_ls_wR_factor_gt 0.0801
_refine_ls_wR_factor_ref 0.0871
_reflns_number_gt 2213
_reflns_number_total 3475
_reflns_threshold_expression I>2\s(I)
_cod_data_source_file om800504r_si_002.cif
_cod_data_source_block wa232_/_Compd._m-7
_cod_depositor_comments
;
The following automatic conversions were performed:

'_symmetry_cell_setting' value 'Triclinic' changed to 'triclinic'
according to /home/saulius/struct/CIF-dictionaries/cif_core.dic
dictionary named 'cif_core.dic' version 2.4.1 from 2010-06-29.

Automatic conversion script
Id: cif_fix_values 1715 2011-07-08 13:25:40Z adriana 
;
_cod_original_sg_symbol_H-M P-1
_cod_database_code 4071989

loop_
_symmetry_equiv_pos_as_xyz
'x, y, z'
'-x, -y, -z'

loop_
_atom_site_label
_atom_site_type_symbol
_atom_site_fract_x
_atom_site_fract_y
_atom_site_fract_z
_atom_site_U_iso_or_equiv
_atom_site_adp_type
_atom_site_occupancy
_atom_site_symmetry_multiplicity
_atom_site_calc_flag
_atom_site_refinement_flags
C1 C 0.40224(18) 0.70049(14) 0.20435(12) 0.0242(3) Uani 1 1 d .
C2 C 0.45953(18) 0.59656(14) 0.27273(12) 0.0239(3) Uani 1 1 d .
H2 H 0.5506 0.6114 0.3069 0.029 Uiso 1 1 calc R
C3 C 0.38976(18) 0.47289(14) 0.29312(13) 0.0242(3) Uani 1 1 d .
C4 C 0.25770(18) 0.45300(15) 0.23989(13) 0.0265(3) Uani 1 1 d .
H4 H 0.2059 0.3707 0.2526 0.032 Uiso 1 1 calc R
C5 C 0.20133(19) 0.55182(14) 0.16870(14) 0.0276(3) Uani 1 1 d .
H5 H 0.1146 0.5354 0.1308 0.033 Uiso 1 1 calc R
C6 C 0.27102(18) 0.67402(14) 0.15282(13) 0.0258(3) Uani 1 1 d .
H6 H 0.2288 0.7414 0.1059 0.031 Uiso 1 1 calc R
B1 B 0.4854(2) 0.83903(16) 0.18327(15) 0.0246(3) Uani 1 1 d .
N1 N 0.37017(17) 0.95858(12) 0.21379(12) 0.0304(3) Uani 1 1 d .
N2 N 0.67283(16) 0.83867(12) 0.13410(11) 0.0289(3) Uani 1 1 d .
C11 C 0.1882(2) 0.96380(18) 0.29964(16) 0.0406(4) Uani 1 1 d .
H11A H 0.1648 0.8762 0.3383 0.061 Uiso 1 1 calc R
H11B H 0.1070 0.9883 0.2515 0.061 Uiso 1 1 calc R
H11C H 0.1703 1.0304 0.3669 0.061 Uiso 1 1 calc R
C12 C 0.4152(3) 1.08878(16) 0.15791(17) 0.0434(4) Uani 1 1 d .
H12A H 0.4285 1.1475 0.2229 0.065 Uiso 1 1 calc R
H12B H 0.3207 1.1283 0.1268 0.065 Uiso 1 1 calc R
H12C H 0.5267 1.0777 0.0866 0.065 Uiso 1 1 calc R
C21 C 0.7728(2) 0.94716(19) 0.14719(17) 0.0424(4) Uani 1 1 d .
H21A H 0.8209 0.9897 0.0642 0.064 Uiso 1 1 calc R
H21B H 0.8703 0.9121 0.1772 0.064 Uiso 1 1 calc R
H21C H 0.6948 1.0129 0.2089 0.064 Uiso 1 1 calc R
C22 C 0.7887(2) 0.72571(17) 0.06482(15) 0.0356(4) Uani 1 1 d .
H22A H 0.7170 0.6561 0.0544 0.053 Uiso 1 1 calc R
H22B H 0.8660 0.6903 0.1128 0.053 Uiso 1 1 calc R
H22C H 0.8612 0.7548 -0.0193 0.053 Uiso 1 1 calc R
B2 B 0.4631(2) 0.35774(16) 0.36809(15) 0.0243(3) Uani 1 1 d .
N3 N 0.34273(16) 0.29781(12) 0.47429(11) 0.0274(3) Uani 1 1 d .
N4 N 0.64804(16) 0.31561(12) 0.32257(11) 0.0274(3) Uani 1 1 d .
C31 C 0.1719(2) 0.36406(17) 0.54907(14) 0.0337(4) Uani 1 1 d .
H31A H 0.1587 0.4545 0.5170 0.051 Uiso 1 1 calc R
H31B H 0.1650 0.3686 0.6388 0.051 Uiso 1 1 calc R
H31C H 0.0769 0.3137 0.5417 0.051 Uiso 1 1 calc R
C32 C 0.3728(2) 0.16362(15) 0.51918(15) 0.0342(4) Uani 1 1 d .
H32A H 0.4722 0.1148 0.4544 0.051 Uiso 1 1 calc R
H32B H 0.2660 0.1170 0.5346 0.051 Uiso 1 1 calc R
H32C H 0.4004 0.1687 0.5987 0.051 Uiso 1 1 calc R
C41 C 0.7612(2) 0.33857(16) 0.19264(14) 0.0325(3) Uani 1 1 d .
H41A H 0.6887 0.3786 0.1429 0.049 Uiso 1 1 calc R
H41B H 0.8217 0.2535 0.1532 0.049 Uiso 1 1 calc R
H41C H 0.8492 0.3990 0.1945 0.049 Uiso 1 1 calc R
C42 C 0.7490(2) 0.25066(16) 0.39938(15) 0.0345(4) Uani 1 1 d .
H42A H 0.6741 0.2510 0.4892 0.052 Uiso 1 1 calc R
H42B H 0.8526 0.2989 0.3909 0.052 Uiso 1 1 calc R
H42C H 0.7879 0.1585 0.3696 0.052 Uiso 1 1 calc R

loop_
_atom_site_aniso_label
_atom_site_aniso_U_11
_atom_site_aniso_U_22
_atom_site_aniso_U_33
_atom_site_aniso_U_23
_atom_site_aniso_U_13
_atom_site_aniso_U_12
C1 0.0232(7) 0.0251(7) 0.0231(7) -0.0012(6) -0.0070(6) 0.0012(6)
C2 0.0239(7) 0.0253(7) 0.0238(7) -0.0004(6) -0.0099(6) -0.0003(6)
C3 0.0241(7) 0.0249(7) 0.0224(7) -0.0021(5) -0.0065(6) 0.0002(6)
C4 0.0244(7) 0.0243(7) 0.0306(7) 0.0000(6) -0.0089(6) -0.0025(6)
C5 0.0249(7) 0.0279(8) 0.0335(8) -0.0022(6) -0.0147(6) -0.0004(6)
C6 0.0254(7) 0.0256(7) 0.0276(7) 0.0026(6) -0.0114(6) 0.0013(6)
B1 0.0299(8) 0.0255(8) 0.0219(7) 0.0013(6) -0.0134(6) -0.0023(7)
N1 0.0363(7) 0.0251(7) 0.0329(7) -0.0005(5) -0.0166(6) 0.0018(5)
N2 0.0294(6) 0.0298(7) 0.0299(6) 0.0037(5) -0.0122(5) -0.0058(5)
C11 0.0345(9) 0.0422(10) 0.0477(10) -0.0150(8) -0.0199(8) 0.0101(7)
C12 0.0705(12) 0.0258(9) 0.0435(9) 0.0001(7) -0.0333(9) 0.0011(8)
C21 0.0411(9) 0.0491(11) 0.0412(9) 0.0066(8) -0.0151(8) -0.0198(8)
C22 0.0262(8) 0.0425(10) 0.0342(8) 0.0047(7) -0.0062(6) 0.0028(7)
B2 0.0302(8) 0.0199(8) 0.0263(8) -0.0020(6) -0.0142(7) -0.0017(6)
N3 0.0299(6) 0.0249(6) 0.0275(6) 0.0021(5) -0.0104(5) 0.0000(5)
N4 0.0267(6) 0.0276(7) 0.0283(6) 0.0006(5) -0.0108(5) 0.0020(5)
C31 0.0280(8) 0.0418(9) 0.0294(8) 0.0018(7) -0.0069(6) -0.0026(7)
C32 0.0458(9) 0.0298(8) 0.0308(8) 0.0061(6) -0.0176(7) -0.0061(7)
C41 0.0272(8) 0.0322(8) 0.0341(8) -0.0007(6) -0.0051(6) -0.0014(6)
C42 0.0320(8) 0.0362(9) 0.0383(8) -0.0026(7) -0.0178(7) 0.0054(7)

loop_
_atom_type_symbol
_atom_type_description
_atom_type_scat_dispersion_real
_atom_type_scat_dispersion_imag
_atom_type_scat_source
C C 0.0033 0.0016 'International Tables Vol C Tables 4.2.6.8 and 6.1.1.4'
H H 0.0000 0.0000 'International Tables Vol C Tables 4.2.6.8 and 6.1.1.4'
B B 0.0013 0.0007 'International Tables Vol C Tables 4.2.6.8 and 6.1.1.4'
N N 0.0061 0.0033 'International Tables Vol C Tables 4.2.6.8 and 6.1.1.4'

loop_
_geom_angle_atom_site_label_1
_geom_angle_atom_site_label_2
_geom_angle_atom_site_label_3
_geom_angle
C6 C1 C2 116.60(13)
C6 C1 B1 121.46(11)
C2 C1 B1 121.92(12)
C3 C2 C1 123.62(13)
C3 C2 H2 118.2
C1 C2 H2 118.2
C2 C3 C4 116.97(12)
C2 C3 B2 121.43(12)
C4 C3 B2 121.54(13)
C5 C4 C3 121.06(14)
C5 C4 H4 119.5
C3 C4 H4 119.5
C6 C5 C4 120.25(13)
C6 C5 H5 119.9
C4 C5 H5 119.9
C5 C6 C1 121.45(12)
C5 C6 H6 119.3
C1 C6 H6 119.3
N2 B1 N1 122.67(14)
N2 B1 C1 118.47(13)
N1 B1 C1 118.86(13)
B1 N1 C11 123.44(13)
B1 N1 C12 124.62(14)
C11 N1 C12 111.85(13)
B1 N2 C21 125.33(14)
B1 N2 C22 123.09(14)
C21 N2 C22 111.58(13)
N1 C11 H11A 109.5
N1 C11 H11B 109.5
H11A C11 H11B 109.5
N1 C11 H11C 109.5
H11A C11 H11C 109.5
H11B C11 H11C 109.5
N1 C12 H12A 109.5
N1 C12 H12B 109.5
H12A C12 H12B 109.5
N1 C12 H12C 109.5
H12A C12 H12C 109.5
H12B C12 H12C 109.5
N2 C21 H21A 109.5
N2 C21 H21B 109.5
H21A C21 H21B 109.5
N2 C21 H21C 109.5
H21A C21 H21C 109.5
H21B C21 H21C 109.5
N2 C22 H22A 109.5
N2 C22 H22B 109.5
H22A C22 H22B 109.5
N2 C22 H22C 109.5
H22A C22 H22C 109.5
H22B C22 H22C 109.5
N3 B2 N4 122.55(12)
N3 B2 C3 119.27(13)
N4 B2 C3 118.14(13)
B2 N3 C31 123.15(11)
B2 N3 C32 124.53(12)
C31 N3 C32 112.30(12)
B2 N4 C41 123.07(11)
B2 N4 C42 125.26(12)
C41 N4 C42 111.61(12)
N3 C31 H31A 109.5
N3 C31 H31B 109.5
H31A C31 H31B 109.5
N3 C31 H31C 109.5
H31A C31 H31C 109.5
H31B C31 H31C 109.5
N3 C32 H32A 109.5
N3 C32 H32B 109.5
H32A C32 H32B 109.5
N3 C32 H32C 109.5
H32A C32 H32C 109.5
H32B C32 H32C 109.5
N4 C41 H41A 109.5
N4 C41 H41B 109.5
H41A C41 H41B 109.5
N4 C41 H41C 109.5
H41A C41 H41C 109.5
H41B C41 H41C 109.5
N4 C42 H42A 109.5
N4 C42 H42B 109.5
H42A C42 H42B 109.5
N4 C42 H42C 109.5
H42A C42 H42C 109.5
H42B C42 H42C 109.5

loop_
_geom_bond_atom_site_label_1
_geom_bond_atom_site_label_2
_geom_bond_distance
C1 C6 1.399(2)
C1 C2 1.4089(18)
C1 B1 1.584(2)
C2 C3 1.398(2)
C2 H2 0.9500
C3 C4 1.401(2)
C3 B2 1.5914(19)
C4 C5 1.3903(19)
C4 H4 0.9500
C5 C6 1.384(2)
C5 H5 0.9500
C6 H6 0.9500
B1 N2 1.422(2)
B1 N1 1.423(2)
N1 C11 1.457(2)
N1 C12 1.464(2)
N2 C21 1.452(2)
N2 C22 1.457(2)
C11 H11A 0.9800
C11 H11B 0.9800
C11 H11C 0.9800
C12 H12A 0.9800
C12 H12B 0.9800
C12 H12C 0.9800
C21 H21A 0.9800
C21 H21B 0.9800
C21 H21C 0.9800
C22 H22A 0.9800
C22 H22B 0.9800
C22 H22C 0.9800
B2 N3 1.422(2)
B2 N4 1.428(2)
N3 C31 1.4567(19)
N3 C32 1.4567(18)
N4 C41 1.4573(19)
N4 C42 1.4613(17)
C31 H31A 0.9800
C31 H31B 0.9800
C31 H31C 0.9800
C32 H32A 0.9800
C32 H32B 0.9800
C32 H32C 0.9800
C41 H41A 0.9800
C41 H41B 0.9800
C41 H41C 0.9800
C42 H42A 0.9800
C42 H42B 0.9800
C42 H42C 0.9800

loop_
_geom_torsion_atom_site_label_1
_geom_torsion_atom_site_label_2
_geom_torsion_atom_site_label_3
_geom_torsion_atom_site_label_4
_geom_torsion
C6 C1 C2 C3 -1.5(2)
B1 C1 C2 C3 -179.85(13)
C1 C2 C3 C4 1.1(2)
C1 C2 C3 B2 178.39(13)
C2 C3 C4 C5 0.9(2)
B2 C3 C4 C5 -176.49(14)
C3 C4 C5 C6 -2.2(2)
C4 C5 C6 C1 1.7(2)
C2 C1 C6 C5 0.1(2)
B1 C1 C6 C5 178.45(14)
C6 C1 B1 N2 -127.26(15)
C2 C1 B1 N2 50.99(19)
C6 C1 B1 N1 52.56(19)
C2 C1 B1 N1 -129.18(14)
N2 B1 N1 C11 -159.70(14)
C1 B1 N1 C11 20.5(2)
N2 B1 N1 C12 24.1(2)
C1 B1 N1 C12 -155.76(13)
N1 B1 N2 C21 21.4(2)
C1 B1 N2 C21 -158.77(13)
N1 B1 N2 C22 -159.51(13)
C1 B1 N2 C22 20.31(19)
C2 C3 B2 N3 126.40(15)
C4 C3 B2 N3 -56.4(2)
C2 C3 B2 N4 -55.74(19)
C4 C3 B2 N4 121.48(16)
N4 B2 N3 C31 158.29(15)
C3 B2 N3 C31 -23.9(2)
N4 B2 N3 C32 -23.2(2)
C3 B2 N3 C32 154.60(13)
N3 B2 N4 C41 157.22(15)
C3 B2 N4 C41 -20.6(2)
N3 B2 N4 C42 -25.7(2)
C3 B2 N4 C42 156.54(14)

loop_
_cod_related_entry_id
_cod_related_entry_database
_cod_related_entry_code
1 ChemSpider 30659776
